data_7134300
loop_
_publ_author_name
'Thakur, Deepika'
'Meena, Shivam A.'
'Sharma, Manvi'
'Verma, Akhilesh K.'

_publ_section_title
;
 Gold/silver-catalyzed synthesis of functionalized indoles from
 <i>N</i>-allyl-2-alkynylanilines and &#x3b1;-diazo compounds <i>via</i>
 1,3-allyl migration.
;
_journal_issue 28
_journal_name_full 'Chemical communications (Cambridge, England)'
_journal_page_first 5313
_journal_page_last 5316
_journal_paper_doi 10.1039/d5cc00461f
_journal_volume 61
_journal_year 2025
_chemical_formula_moiety 'C25 H23 N O2'
_chemical_formula_sum 'C25 H23 N O2'
_chemical_formula_weight 369.44
_space_group_crystal_system monoclinic
_space_group_IT_number 14
_space_group_name_Hall '-P 2ybc'
_space_group_name_H-M_alt 'P 1 21/c 1'
_atom_sites_solution_hydrogens geom
_atom_sites_solution_primary dual
_audit_creation_date 2024-04-11
_audit_creation_method
;
Olex2 1.5
(compiled 2023.03.06 svn.rbb2c1857 for OlexSys, GUI svn.r6748)
;
_audit_update_record
;
2024-04-15 deposited with the CCDC.	2025-03-05 downloaded from the CCDC.
;
_cell_angle_alpha 90
_cell_angle_beta 91.528(2)
_cell_angle_gamma 90
_cell_formula_units_Z 4
_cell_length_a 11.4169(3)
_cell_length_b 8.2709(2)
_cell_length_c 20.4762(5)
_cell_measurement_reflns_used 19097
_cell_measurement_temperature 100.0(2)
_cell_measurement_theta_max 30.4340
_cell_measurement_theta_min 3.2200
_cell_volume 1932.84(8)
_computing_cell_refinement 'CrysAlisPro 1.171.43.106a (Rigaku OD, 2024)'
_computing_data_collection 'CrysAlisPro 1.171.43.106a (Rigaku OD, 2024)'
_computing_data_reduction 'CrysAlisPro 1.171.43.106a (Rigaku OD, 2024)'
_computing_molecular_graphics 'Olex2 1.5 (Dolomanov et al., 2009)'
_computing_publication_material 'Olex2 1.5 (Dolomanov et al., 2009)'
_computing_structure_refinement 'SHELXL 2016/4 (Sheldrick, 2015)'
_computing_structure_solution 'SHELXT 2014/5 (Sheldrick, 2014)'
_diffrn_ambient_environment N~2~
_diffrn_ambient_temperature 100.0(2)
_diffrn_detector 'Hybrid Pixel Array Detector'
_diffrn_detector_area_resol_mean 10.0000
_diffrn_detector_type HyPix
_diffrn_measured_fraction_theta_full 0.997
_diffrn_measured_fraction_theta_max 0.997
_diffrn_measurement_details
;
List of Runs (angles in degrees, time in seconds):

  # Type    Start    End  Width  t~exp~   \w     \q     \k     \f   Frames
#--------------------------------------------------------------------------
  1  \w    -19.00  67.00   0.50    1.80    --   -5.53  38.00 -90.00  172
  2  \w    -78.00   8.00   0.50    1.80    --   -5.53 -38.00 -30.00  172
  3  \w    -67.00 -20.00   0.50    1.80    --    5.69 -38.00  30.00   94
  4  \w    -20.00  67.00   0.50    1.80    --   -5.53  57.00 120.00  174
  5  \w    -81.00   7.00   0.50    1.80    --   -5.53 -19.00 150.00  176
  6  \w    -78.00   9.00   0.50    1.80    --   -5.53 -57.00 120.00  174
  7  \w    -23.00  27.00   0.50    1.80    --   -5.53 -99.00  60.00  100
  8  \w    -23.00  27.00   0.50    1.80    --   -5.53 -99.00 -90.00  100
  9  \w    -23.00  27.00   0.50    1.80    --   -5.53 -99.00-150.00  100
;
_diffrn_measurement_device 'four-circle diffractometer'
_diffrn_measurement_device_type 'XtaLAB Synergy, Single source at home/near, HyPix'
_diffrn_measurement_method '\w scans'
_diffrn_orient_matrix_type 'CrysAlisPro convention (1999,Acta A55,543-557)'
_diffrn_orient_matrix_UB_11 -0.0426680000
_diffrn_orient_matrix_UB_12 0.0383341000
_diffrn_orient_matrix_UB_13 0.0192251000
_diffrn_orient_matrix_UB_21 -0.0451684000
_diffrn_orient_matrix_UB_22 -0.0342722000
_diffrn_orient_matrix_UB_23 -0.0200560000
_diffrn_orient_matrix_UB_31 -0.0013347000
_diffrn_orient_matrix_UB_32 -0.0686146000
_diffrn_orient_matrix_UB_33 0.0207198000
_diffrn_radiation_monochromator mirror
_diffrn_radiation_probe x-ray
_diffrn_radiation_type 'Mo K\a'
_diffrn_radiation_wavelength 0.71073
_diffrn_reflns_av_R_equivalents 0.0623
_diffrn_reflns_av_unetI/netI 0.0294
_diffrn_reflns_Laue_measured_fraction_full 0.997
_diffrn_reflns_Laue_measured_fraction_max 0.997
_diffrn_reflns_limit_h_max 14
_diffrn_reflns_limit_h_min -14
_diffrn_reflns_limit_k_max 10
_diffrn_reflns_limit_k_min -10
_diffrn_reflns_limit_l_max 25
_diffrn_reflns_limit_l_min -25
_diffrn_reflns_number 38274
_diffrn_reflns_point_group_measured_fraction_full 0.997
_diffrn_reflns_point_group_measured_fraction_max 0.997
_diffrn_reflns_theta_full 25.242
_diffrn_reflns_theta_max 26.372
_diffrn_reflns_theta_min 3.186
_diffrn_source 'micro-focus sealed X-ray tube'
_diffrn_source_type 'PhotonJet (Mo) X-ray Source'
_exptl_absorpt_coefficient_mu 0.080
_exptl_absorpt_correction_T_max 1.00000
_exptl_absorpt_correction_T_min 0.47994
_exptl_absorpt_correction_type multi-scan
_exptl_absorpt_process_details
;
CrysAlisPro 1.171.43.106a (Rigaku Oxford Diffraction, 2024)
Empirical absorption correction using spherical harmonics,
implemented in SCALE3 ABSPACK scaling algorithm.
;
_exptl_crystal_density_diffrn 1.270
_exptl_crystal_description block
_exptl_crystal_F_000 784
_refine_diff_density_max 0.569
_refine_diff_density_min -0.432
_refine_diff_density_rms 0.109
_refine_ls_extinction_method none
_refine_ls_goodness_of_fit_ref 1.176
_refine_ls_hydrogen_treatment constr
_refine_ls_matrix_type full
_refine_ls_number_parameters 254
_refine_ls_number_reflns 3949
_refine_ls_number_restraints 0
_refine_ls_restrained_S_all 1.176
_refine_ls_R_factor_all 0.1162
_refine_ls_R_factor_gt 0.1112
_refine_ls_shift/su_max 0.001
_refine_ls_shift/su_mean 0.000
_refine_ls_structure_factor_coef Fsqd
_refine_ls_weighting_details 'w=1/[\s^2^(Fo^2^)+(0.0520P)^2^+15.9612P] where P=(Fo^2^+2Fc^2^)/3'
_refine_ls_weighting_scheme calc
_refine_ls_wR_factor_gt 0.2973
_refine_ls_wR_factor_ref 0.2989
_reflns_Friedel_coverage 0.000
_reflns_number_gt 3567
_reflns_number_total 3949
_reflns_threshold_expression 'I > 2\s(I)'
_cod_data_source_file d5cc00461f2.cif
_cod_data_source_block dtr-67-lt_auto
_cod_depositor_comments 'Adding full bibliography for 7134298--7134300.cif.'
_cod_database_code 7134300
_shelx_shelxl_version_number 2016/4
_chemical_oxdiff_formula 'C H N O'
_shelx_space_group_comment
;
The symmetry employed for this shelxl refinement is uniquely defined
by the following loop, which should always be used as a source of
symmetry information in preference to the above space-group names.
They are only intended as comments.
;
_olex2_refinement_description
;
1. Fixed Uiso
 At 1.2 times of:
  All C(H) groups, All C(H,H) groups
 At 1.5 times of:
  All C(H,H,H) groups
2.a Secondary CH2 refined with riding coordinates:
 C00H(H00B,H00C), C00K(H00H,H00K), C00R(H00R,H00S)
2.b Aromatic/amide H refined with riding coordinates:
 C004(H004), C00A(H00A), C00D(H00D), C00E(H00E), C00F(H00F), C00G(H00G),
 C00I(H00I), C00J(H00J), C00L(H00L), C00M(H00M), C00N(H00N), C00O(H00O),
 C00P(H00P), C00Q(H00Q)
2.c Idealised Me refined as rotating group:
 C00S(H00T,H00U,H00V)
;
_olex2_submission_special_instructions 'No special instructions were received'
_oxdiff_exptl_absorpt_empirical_details
;
Empirical correction (ABSPACK) includes:
- Absorption correction using spherical harmonics
- Frame scaling
;
_oxdiff_exptl_absorpt_empirical_full_max 1.733
_oxdiff_exptl_absorpt_empirical_full_min 0.660

loop_
_space_group_symop_operation_xyz
'x, y, z'
'-x, y+1/2, -z+1/2'
'-x, -y, -z'
'x, -y-1/2, z-1/2'

loop_
_atom_site_label
_atom_site_type_symbol
_atom_site_fract_x
_atom_site_fract_y
_atom_site_fract_z
_atom_site_U_iso_or_equiv
_atom_site_adp_type
_atom_site_occupancy
_atom_site_site_symmetry_order
_atom_site_calc_flag
_atom_site_refinement_flags_posn
_atom_site_refinement_flags_adp
_atom_site_refinement_flags_occupancy
_atom_site_disorder_assembly
_atom_site_disorder_group
O001 O 0.9020(3) 0.4170(5) 0.38569(18) 0.0288(9) Uani 1 1 d . . . . .
O002 O 0.7586(3) 0.2601(5) 0.42480(18) 0.0305(9) Uani 1 1 d . . . . .
N003 N 0.7596(3) 0.4849(5) 0.27343(19) 0.0211(9) Uani 1 1 d . . . . .
C004 C 0.4381(4) 0.7676(7) 0.3215(2) 0.0242(11) Uani 1 1 d . . . . .
H004 H 0.360121 0.727461 0.320077 0.029 Uiso 1 1 calc R U . . .
C005 C 0.8057(4) 0.3623(6) 0.3813(2) 0.0222(10) Uani 1 1 d . . . . .
C006 C 0.7385(4) 0.8511(6) 0.1094(2) 0.0203(10) Uani 1 1 d . . . . .
C007 C 0.8719(4) 0.5646(6) 0.1907(2) 0.0210(10) Uani 1 1 d . . . . .
C008 C 0.6415(4) 0.7363(7) 0.2941(2) 0.0218(10) Uani 1 1 d . . . . .
C009 C 0.8436(4) 0.4324(6) 0.2310(2) 0.0210(10) Uani 1 1 d . . . . .
C00A C 0.9559(4) 0.5416(7) 0.1425(2) 0.0238(11) Uani 1 1 d . . . . .
H00A H 0.976828 0.627731 0.114377 0.029 Uiso 1 1 calc R U . . .
C00B C 0.8027(4) 0.6983(6) 0.2097(2) 0.0197(10) Uani 1 1 d . . . . .
C00C C 0.7344(4) 0.6479(6) 0.2605(2) 0.0198(10) Uani 1 1 d . . . . .
C00D C 0.5776(5) 0.9687(7) 0.3553(2) 0.0266(11) Uani 1 1 d . . . . .
H00D H 0.595696 1.066798 0.377493 0.032 Uiso 1 1 calc R U . . .
C00E C 0.8966(4) 0.2816(6) 0.2255(3) 0.0239(10) Uani 1 1 d . . . . .
H00E H 0.877718 0.195282 0.254010 0.029 Uiso 1 1 calc R U . . .
C00F C 0.6183(4) 0.8362(6) 0.1052(2) 0.0240(11) Uani 1 1 d . . . . .
H00F H 0.574721 0.835679 0.144083 0.029 Uiso 1 1 calc R U . . .
C00G C 0.6666(4) 0.8828(6) 0.3262(2) 0.0236(10) Uani 1 1 d . . . . .
H00G H 0.744519 0.923060 0.327987 0.028 Uiso 1 1 calc R U . . .
C00H C 0.7156(4) 0.3891(6) 0.3265(2) 0.0229(10) Uani 1 1 d . . . . .
H00B H 0.689687 0.282838 0.309188 0.027 Uiso 1 1 calc R U . . .
H00C H 0.646401 0.443909 0.344401 0.027 Uiso 1 1 calc R U . . .
C00I C 0.5269(4) 0.6807(7) 0.2928(2) 0.0230(10) Uani 1 1 d . . . . .
H00I H 0.508898 0.581049 0.271770 0.028 Uiso 1 1 calc R U . . .
C00J C 0.4635(4) 0.9144(7) 0.3525(3) 0.0267(11) Uani 1 1 d . . . . .
H00J H 0.402955 0.975923 0.371499 0.032 Uiso 1 1 calc R U . . .
C00K C 0.8002(4) 0.8606(6) 0.1761(2) 0.0232(10) Uani 1 1 d . . . . .
H00H H 0.881434 0.899314 0.170841 0.028 Uiso 1 1 calc R U . . .
H00K H 0.759071 0.939649 0.203681 0.028 Uiso 1 1 calc R U . . .
C00L C 0.8019(5) 0.8528(7) 0.0519(3) 0.0295(12) Uani 1 1 d . . . . .
H00L H 0.884633 0.865289 0.053870 0.035 Uiso 1 1 calc R U . . .
C00M C 0.7433(5) 0.8362(7) -0.0081(3) 0.0332(13) Uani 1 1 d . . . . .
H00M H 0.786552 0.834941 -0.047128 0.040 Uiso 1 1 calc R U . . .
C00N C 0.9783(4) 0.2618(7) 0.1768(3) 0.0287(12) Uani 1 1 d . . . . .
H00N H 1.014305 0.159512 0.170884 0.034 Uiso 1 1 calc R U . . .
C00O C 0.5602(5) 0.8219(7) 0.0455(3) 0.0335(13) Uani 1 1 d . . . . .
H00O H 0.477242 0.812492 0.043445 0.040 Uiso 1 1 calc R U . . .
C00P C 0.6235(5) 0.8215(7) -0.0115(3) 0.0329(13) Uani 1 1 d . . . . .
H00P H 0.584017 0.811103 -0.052737 0.039 Uiso 1 1 calc R U . . .
C00Q C 1.0075(4) 0.3911(7) 0.1368(3) 0.0277(11) Uani 1 1 d . . . . .
H00Q H 1.064639 0.375347 0.104504 0.033 Uiso 1 1 calc R U . . .
C00R C 0.8269(5) 0.2256(8) 0.4846(3) 0.0333(13) Uani 1 1 d . . . . .
H00R H 0.870434 0.322961 0.499386 0.040 Uiso 1 1 calc R U . . .
H00S H 0.883776 0.137637 0.476974 0.040 Uiso 1 1 calc R U . . .
C00S C 0.7413(5) 0.1757(10) 0.5343(3) 0.0480(19) Uani 1 1 d . . . . .
H00T H 0.700504 0.077472 0.519518 0.072 Uiso 1 1 calc R U . . .
H00U H 0.684104 0.262490 0.540241 0.072 Uiso 1 1 calc R U . . .
H00V H 0.782799 0.154220 0.575908 0.072 Uiso 1 1 calc R U . . .

loop_
_atom_site_aniso_label
_atom_site_aniso_U_11
_atom_site_aniso_U_22
_atom_site_aniso_U_33
_atom_site_aniso_U_23
_atom_site_aniso_U_13
_atom_site_aniso_U_12
O001 0.0225(18) 0.037(2) 0.0275(19) 0.0048(16) 0.0027(14) -0.0045(16)
O002 0.030(2) 0.039(2) 0.0219(18) 0.0119(16) -0.0022(14) -0.0070(17)
N003 0.020(2) 0.024(2) 0.019(2) 0.0023(17) 0.0009(15) -0.0003(17)
C004 0.019(2) 0.033(3) 0.021(2) 0.005(2) 0.0004(18) 0.001(2)
C005 0.022(2) 0.025(3) 0.021(2) 0.0040(19) 0.0071(18) 0.002(2)
C006 0.028(2) 0.015(2) 0.018(2) 0.0030(18) 0.0020(18) 0.0017(19)
C007 0.016(2) 0.027(3) 0.020(2) -0.0001(19) -0.0025(17) -0.0029(19)
C008 0.017(2) 0.032(3) 0.017(2) 0.006(2) -0.0004(17) 0.004(2)
C009 0.016(2) 0.025(3) 0.022(2) -0.001(2) -0.0020(17) -0.0016(19)
C00A 0.019(2) 0.032(3) 0.020(2) -0.003(2) -0.0003(18) -0.001(2)
C00B 0.019(2) 0.024(2) 0.016(2) 0.0010(19) -0.0006(17) -0.0023(18)
C00C 0.018(2) 0.023(2) 0.018(2) 0.0041(19) -0.0044(17) -0.0005(19)
C00D 0.032(3) 0.028(3) 0.020(2) 0.000(2) 0.003(2) 0.001(2)
C00E 0.020(2) 0.025(3) 0.026(3) 0.001(2) -0.0034(19) 0.0002(19)
C00F 0.023(2) 0.025(3) 0.024(2) 0.005(2) 0.0036(19) 0.003(2)
C00G 0.021(2) 0.027(3) 0.023(2) 0.002(2) 0.0009(19) -0.004(2)
C00H 0.019(2) 0.025(3) 0.024(2) 0.007(2) 0.0013(19) -0.001(2)
C00I 0.019(2) 0.029(3) 0.020(2) 0.003(2) -0.0003(18) 0.002(2)
C00J 0.025(3) 0.030(3) 0.025(3) 0.007(2) 0.007(2) 0.007(2)
C00K 0.023(2) 0.022(2) 0.025(2) 0.002(2) 0.0022(19) -0.001(2)
C00L 0.027(3) 0.033(3) 0.028(3) 0.006(2) 0.004(2) 0.005(2)
C00M 0.049(3) 0.034(3) 0.017(2) 0.005(2) 0.007(2) 0.007(3)
C00N 0.024(3) 0.025(3) 0.036(3) -0.007(2) -0.006(2) 0.006(2)
C00O 0.029(3) 0.033(3) 0.038(3) 0.006(2) -0.006(2) -0.002(2)
C00P 0.049(3) 0.031(3) 0.019(2) 0.002(2) -0.007(2) 0.002(3)
C00Q 0.015(2) 0.036(3) 0.031(3) -0.002(2) -0.0002(19) 0.002(2)
C00R 0.027(3) 0.048(4) 0.025(3) 0.011(3) -0.003(2) 0.003(3)
C00S 0.029(3) 0.085(5) 0.030(3) 0.024(3) 0.001(2) 0.001(3)

loop_
_atom_type_symbol
_atom_type_description
_atom_type_scat_dispersion_real
_atom_type_scat_dispersion_imag
_atom_type_scat_source
C C 0.0033 0.0016 'International Tables Vol C Tables 4.2.6.8 and 6.1.1.4'
H H 0.0000 0.0000 'International Tables Vol C Tables 4.2.6.8 and 6.1.1.4'
N N 0.0061 0.0033 'International Tables Vol C Tables 4.2.6.8 and 6.1.1.4'
O O 0.0106 0.0060 'International Tables Vol C Tables 4.2.6.8 and 6.1.1.4'

loop_
_geom_angle_atom_site_label_1
_geom_angle_atom_site_label_2
_geom_angle_atom_site_label_3
_geom_angle
_geom_angle_site_symmetry_1
_geom_angle_site_symmetry_3
_geom_angle_publ_flag
C005 O002 C00R 117.5(4) . . ?
C009 N003 C00C 109.0(4) . . ?
C009 N003 C00H 124.1(4) . . ?
C00C N003 C00H 126.5(4) . . ?
C00I C004 H004 120.1 . . ?
C00I C004 C00J 119.9(5) . . ?
C00J C004 H004 120.1 . . ?
O001 C005 O002 124.8(5) . . ?
O001 C005 C00H 127.3(4) . . ?
O002 C005 C00H 107.8(4) . . ?
C00F C006 C00K 119.8(4) . . ?
C00F C006 C00L 119.0(5) . . ?
C00L C006 C00K 121.2(5) . . ?
C009 C007 C00B 107.7(4) . . ?
C00A C007 C009 118.4(5) . . ?
C00A C007 C00B 133.8(5) . . ?
C00G C008 C00C 120.5(4) . . ?
C00I C008 C00C 121.1(5) . . ?
C00I C008 C00G 118.4(5) . . ?
N003 C009 C007 107.3(4) . . ?
N003 C009 C00E 130.0(5) . . ?
C00E C009 C007 122.7(5) . . ?
C007 C00A H00A 120.7 . . ?
C00Q C00A C007 118.7(5) . . ?
C00Q C00A H00A 120.7 . . ?
C007 C00B C00K 124.9(4) . . ?
C00C C00B C007 107.5(4) . . ?
C00C C00B C00K 127.4(4) . . ?
N003 C00C C008 122.4(4) . . ?
C00B C00C N003 108.4(4) . . ?
C00B C00C C008 129.0(5) . . ?
C00G C00D H00D 119.4 . . ?
C00J C00D H00D 119.4 . . ?
C00J C00D C00G 121.2(5) . . ?
C009 C00E H00E 121.2 . . ?
C009 C00E C00N 117.6(5) . . ?
C00N C00E H00E 121.2 . . ?
C006 C00F H00F 119.4 . . ?
C006 C00F C00O 121.2(5) . . ?
C00O C00F H00F 119.4 . . ?
C008 C00G H00G 120.0 . . ?
C00D C00G C008 120.1(5) . . ?
C00D C00G H00G 120.0 . . ?
N003 C00H C005 113.2(4) . . ?
N003 C00H H00B 108.9 . . ?
N003 C00H H00C 108.9 . . ?
C005 C00H H00B 108.9 . . ?
C005 C00H H00C 108.9 . . ?
H00B C00H H00C 107.8 . . ?
C004 C00I H00I 119.3 . . ?
C008 C00I C004 121.4(5) . . ?
C008 C00I H00I 119.3 . . ?
C004 C00J H00J 120.4 . . ?
C00D C00J C004 119.1(5) . . ?
C00D C00J H00J 120.4 . . ?
C006 C00K H00H 109.3 . . ?
C006 C00K H00K 109.3 . . ?
C00B C00K C006 111.4(4) . . ?
C00B C00K H00H 109.3 . . ?
C00B C00K H00K 109.3 . . ?
H00H C00K H00K 108.0 . . ?
C006 C00L H00L 120.1 . . ?
C00M C00L C006 119.7(5) . . ?
C00M C00L H00L 120.1 . . ?
C00L C00M H00M 119.7 . . ?
C00P C00M C00L 120.6(5) . . ?
C00P C00M H00M 119.7 . . ?
C00E C00N H00N 119.8 . . ?
C00E C00N C00Q 120.4(5) . . ?
C00Q C00N H00N 119.8 . . ?
C00F C00O H00O 120.1 . . ?
C00F C00O C00P 119.7(5) . . ?
C00P C00O H00O 120.1 . . ?
C00M C00P C00O 119.8(5) . . ?
C00M C00P H00P 120.1 . . ?
C00O C00P H00P 120.1 . . ?
C00A C00Q C00N 122.1(5) . . ?
C00A C00Q H00Q 118.9 . . ?
C00N C00Q H00Q 118.9 . . ?
O002 C00R H00R 110.5 . . ?
O002 C00R H00S 110.5 . . ?
O002 C00R C00S 106.4(4) . . ?
H00R C00R H00S 108.6 . . ?
C00S C00R H00R 110.5 . . ?
C00S C00R H00S 110.5 . . ?
C00R C00S H00T 109.5 . . ?
C00R C00S H00U 109.5 . . ?
C00R C00S H00V 109.5 . . ?
H00T C00S H00U 109.5 . . ?
H00T C00S H00V 109.5 . . ?
H00U C00S H00V 109.5 . . ?

loop_
_geom_bond_atom_site_label_1
_geom_bond_atom_site_label_2
_geom_bond_distance
_geom_bond_site_symmetry_2
_geom_bond_publ_flag
O001 C005 1.190(6) . ?
O002 C005 1.350(6) . ?
O002 C00R 1.462(6) . ?
N003 C009 1.381(6) . ?
N003 C00C 1.402(6) . ?
N003 C00H 1.445(6) . ?
C004 H004 0.9500 . ?
C004 C00I 1.387(7) . ?
C004 C00J 1.397(8) . ?
C005 C00H 1.518(7) . ?
C006 C00F 1.378(7) . ?
C006 C00K 1.522(7) . ?
C006 C00L 1.398(7) . ?
C007 C009 1.413(7) . ?
C007 C00A 1.408(7) . ?
C007 C00B 1.420(7) . ?
C008 C00C 1.473(7) . ?
C008 C00G 1.404(7) . ?
C008 C00I 1.386(7) . ?
C009 C00E 1.392(7) . ?
C00A H00A 0.9500 . ?
C00A C00Q 1.383(8) . ?
C00B C00C 1.381(7) . ?
C00B C00K 1.508(7) . ?
C00D H00D 0.9500 . ?
C00D C00G 1.387(7) . ?
C00D C00J 1.378(7) . ?
C00E H00E 0.9500 . ?
C00E C00N 1.393(7) . ?
C00F H00F 0.9500 . ?
C00F C00O 1.380(8) . ?
C00G H00G 0.9500 . ?
C00H H00B 0.9900 . ?
C00H H00C 0.9900 . ?
C00I H00I 0.9500 . ?
C00J H00J 0.9500 . ?
C00K H00H 0.9900 . ?
C00K H00K 0.9900 . ?
C00L H00L 0.9500 . ?
C00L C00M 1.391(8) . ?
C00M H00M 0.9500 . ?
C00M C00P 1.373(8) . ?
C00N H00N 0.9500 . ?
C00N C00Q 1.394(8) . ?
C00O H00O 0.9500 . ?
C00O C00P 1.390(8) . ?
C00P H00P 0.9500 . ?
C00Q H00Q 0.9500 . ?
C00R H00R 0.9900 . ?
C00R H00S 0.9900 . ?
C00R C00S 1.489(8) . ?
C00S H00T 0.9800 . ?
C00S H00U 0.9800 . ?
C00S H00V 0.9800 . ?

loop_
_geom_torsion_atom_site_label_1
_geom_torsion_atom_site_label_2
_geom_torsion_atom_site_label_3
_geom_torsion_atom_site_label_4
_geom_torsion
_geom_torsion_site_symmetry_1
_geom_torsion_site_symmetry_2
_geom_torsion_site_symmetry_3
_geom_torsion_site_symmetry_4
_geom_torsion_publ_flag
O001 C005 C00H N003 4.0(8) . . . . ?
O002 C005 C00H N003 -174.6(4) . . . . ?
N003 C009 C00E C00N 178.9(5) . . . . ?
C005 O002 C00R C00S 155.7(5) . . . . ?
C006 C00F C00O C00P 0.4(9) . . . . ?
C006 C00L C00M C00P 1.4(9) . . . . ?
C007 C009 C00E C00N -1.7(7) . . . . ?
C007 C00A C00Q C00N 0.5(8) . . . . ?
C007 C00B C00C N003 -0.1(5) . . . . ?
C007 C00B C00C C008 -174.8(5) . . . . ?
C007 C00B C00K C006 71.0(6) . . . . ?
C009 N003 C00C C008 175.2(4) . . . . ?
C009 N003 C00C C00B 0.1(5) . . . . ?
C009 N003 C00H C005 69.2(6) . . . . ?
C009 C007 C00A C00Q -0.2(7) . . . . ?
C009 C007 C00B C00C 0.1(5) . . . . ?
C009 C007 C00B C00K -175.9(4) . . . . ?
C009 C00E C00N C00Q 1.9(7) . . . . ?
C00A C007 C009 N003 -179.6(4) . . . . ?
C00A C007 C009 C00E 0.9(7) . . . . ?
C00A C007 C00B C00C 179.5(5) . . . . ?
C00A C007 C00B C00K 3.5(8) . . . . ?
C00B C007 C009 N003 -0.1(5) . . . . ?
C00B C007 C009 C00E -179.6(4) . . . . ?
C00B C007 C00A C00Q -179.6(5) . . . . ?
C00C N003 C009 C007 0.0(5) . . . . ?
C00C N003 C009 C00E 179.5(5) . . . . ?
C00C N003 C00H C005 -103.9(5) . . . . ?
C00C C008 C00G C00D 177.2(5) . . . . ?
C00C C008 C00I C004 -176.7(4) . . . . ?
C00C C00B C00K C006 -104.2(6) . . . . ?
C00E C00N C00Q C00A -1.3(8) . . . . ?
C00F C006 C00K C00B 73.7(6) . . . . ?
C00F C006 C00L C00M -1.3(8) . . . . ?
C00F C00O C00P C00M -0.4(9) . . . . ?
C00G C008 C00C N003 126.3(5) . . . . ?
C00G C008 C00C C00B -59.6(7) . . . . ?
C00G C008 C00I C004 0.9(7) . . . . ?
C00G C00D C00J C004 1.9(8) . . . . ?
C00H N003 C009 C007 -174.1(4) . . . . ?
C00H N003 C009 C00E 5.3(8) . . . . ?
C00H N003 C00C C008 -10.8(7) . . . . ?
C00H N003 C00C C00B 174.0(4) . . . . ?
C00I C004 C00J C00D -1.4(7) . . . . ?
C00I C008 C00C N003 -56.1(6) . . . . ?
C00I C008 C00C C00B 117.9(6) . . . . ?
C00I C008 C00G C00D -0.4(7) . . . . ?
C00J C004 C00I C008 0.0(7) . . . . ?
C00J C00D C00G C008 -1.0(8) . . . . ?
C00K C006 C00F C00O -177.9(5) . . . . ?
C00K C006 C00L C00M 177.0(5) . . . . ?
C00K C00B C00C N003 175.8(4) . . . . ?
C00K C00B C00C C008 1.1(8) . . . . ?
C00L C006 C00F C00O 0.4(8) . . . . ?
C00L C006 C00K C00B -104.5(5) . . . . ?
C00L C00M C00P C00O -0.5(9) . . . . ?
C00R O002 C005 O001 5.7(8) . . . . ?
C00R O002 C005 C00H -175.7(4) . . . . ?
